data_4101216
_journal_name_full 'Journal of the American Chemical Society'
_journal_paper_doi 10.1021/ja057704z
_journal_year 2006
_chemical_formula_sum 'C31 H44 Cl N2 Pd'
_chemical_formula_weight 586.53
_chemical_name_common '[Pd(IPr)(MeCH2CHCH2)Cl]'
_space_group_IT_number 4
_symmetry_cell_setting monoclinic
_symmetry_space_group_name_Hall 'P 2yb'
_symmetry_space_group_name_H-M 'P 1 21 1'
_cell_angle_alpha 90.00
_cell_angle_beta 90.2870(10)
_cell_angle_gamma 90.00
_cell_formula_units_Z 4
_cell_length_a 10.1232(8)
_cell_length_b 17.8619(14)
_cell_length_c 16.4421(13)
_cell_measurement_temperature 396(2)
_cell_volume 2973.0(4)
_diffrn_ambient_temperature 396(2)
_exptl_crystal_density_diffrn 1.310
_cod_depositor_comments
;
The following automatic conversions were performed:
'_symmetry_cell_setting' value 'Monoclinic' changed to 'monoclinic'
according to '/home/saulius/struct/CIF-dictionaries/cif_core.dic'
dictionary named 'cif_core.dic' version 2.4.1 from 2010-06-29.

Automatic conversion script
Id: cif_fix_enum 1527 2010-12-29 10:47:43Z saulius 
;
_cod_original_sg_symbol_H-M 'P 21'
_cod_database_code 4101216

loop_
_symmetry_equiv_pos_as_xyz
'x, y, z'
'-x, y+1/2, -z'

loop_
_atom_site_label
_atom_site_type_symbol
_atom_site_fract_x
_atom_site_fract_y
_atom_site_fract_z
_atom_site_U_iso_or_equiv
_atom_site_adp_type
_atom_site_occupancy
_atom_site_symmetry_multiplicity
_atom_site_calc_flag
_atom_site_refinement_flags
_atom_site_disorder_assembly
_atom_site_disorder_group
Pd1 Pd 0.03166(11) 0.25323(8) 0.00014(6) 0.0351(3) Uani 1 1 d U . .
Cl1 Cl -0.1390(5) 0.2978(4) -0.0914(3) 0.0811(19) Uani 1 1 d U . .
N1 N -0.1090(13) 0.3071(9) 0.1556(8) 0.030(3) Uani 1 1 d U . .
C1 C -0.0667(12) 0.2484(12) 0.1070(7) 0.024(2) Uani 1 1 d U . .
Pd2 Pd 0.46066(12) 0.25383(16) -0.49905(7) 0.0595(5) Uani 1 1 d U . .
Cl2 Cl 0.6206(5) 0.2507(6) -0.6008(2) 0.0785(16) Uani 1 1 d U . .
N2 N -0.1102(13) 0.1891(9) 0.1446(9) 0.032(3) Uani 1 1 d U . .
C2 C -0.1665(18) 0.2844(13) 0.2251(11) 0.041(3) Uani 1 1 d U . .
H2 H -0.1994 0.3139 0.2670 0.049 Uiso 1 1 calc R . .
N3 N 0.6160(12) 0.3377(8) -0.3605(8) 0.029(2) Uani 1 1 d U . .
C3 C -0.1655(18) 0.2112(13) 0.2202(11) 0.039(3) Uani 1 1 d U . .
H3 H -0.1963 0.1787 0.2600 0.047 Uiso 1 1 calc R . .
N4 N 0.6162(13) 0.2186(8) -0.3478(8) 0.038(3) Uani 1 1 d U . .
C4 C -0.108(2) 0.3907(12) 0.1307(13) 0.048(3) Uani 1 1 d U . .
C5 C -0.205(2) 0.4234(13) 0.0839(15) 0.072(4) Uani 1 1 d U . .
C6 C -0.188(3) 0.4975(15) 0.0612(15) 0.079(5) Uani 1 1 d U . .
H6 H -0.2480 0.5212 0.0270 0.095 Uiso 1 1 calc R . .
C7 C -0.080(3) 0.5344(16) 0.0900(17) 0.090(5) Uani 1 1 d U . .
H7 H -0.0717 0.5844 0.0755 0.108 Uiso 1 1 calc R . .
C8 C 0.014(3) 0.5053(15) 0.1374(16) 0.079(5) Uani 1 1 d U . .
H8 H 0.0843 0.5316 0.1600 0.095 Uiso 1 1 calc R . .
C9 C -0.009(2) 0.4358(15) 0.1464(16) 0.068(4) Uani 1 1 d U . .
C10 C 0.103(2) 0.4144(17) 0.1992(15) 0.087(5) Uani 1 1 d U . .
H10 H 0.1139 0.3599 0.2010 0.105 Uiso 1 1 calc R . .
C11 C 0.051(3) 0.4466(17) 0.2860(15) 0.112(7) Uani 1 1 d U . .
H11A H 0.0904 0.4184 0.3295 0.169 Uiso 1 1 calc R . .
H11B H -0.0434 0.4421 0.2885 0.169 Uiso 1 1 calc R . .
H11C H 0.0755 0.4983 0.2911 0.169 Uiso 1 1 calc R . .
C12 C 0.230(2) 0.4525(18) 0.1868(18) 0.114(7) Uani 1 1 d U . .
H12A H 0.2819 0.4244 0.1490 0.171 Uiso 1 1 calc R . .
H12B H 0.2760 0.4561 0.2378 0.171 Uiso 1 1 calc R . .
H12C H 0.2142 0.5018 0.1657 0.171 Uiso 1 1 calc R . .
C13 C -0.328(2) 0.3742(14) 0.0741(15) 0.085(5) Uiso 1 1 d U . .
H13 H -0.2996 0.3219 0.0702 0.101 Uiso 1 1 calc R . .
C14 C -0.428(2) 0.3808(15) 0.1458(18) 0.112(7) Uani 1 1 d U . .
H14A H -0.3935 0.3553 0.1927 0.169 Uiso 1 1 calc R . .
H14B H -0.5108 0.3586 0.1302 0.169 Uiso 1 1 calc R . .
H14C H -0.4416 0.4327 0.1587 0.169 Uiso 1 1 calc R . .
C15 C -0.403(3) 0.3964(19) -0.010(2) 0.149(11) Uiso 1 1 d U . .
H15A H -0.3406 0.4170 -0.0478 0.224 Uiso 1 1 calc R . .
H15B H -0.4705 0.4329 0.0007 0.224 Uiso 1 1 calc R . .
H15C H -0.4430 0.3525 -0.0336 0.224 Uiso 1 1 calc R . .
C16 C -0.0970(19) 0.1165(11) 0.1205(13) 0.045(3) Uani 1 1 d U . .
C17 C -0.207(2) 0.0975(13) 0.0690(14) 0.064(5) Uiso 1 1 d U . .
C18 C -0.211(2) 0.0235(11) 0.0357(15) 0.071(5) Uani 1 1 d U . .
H18 H -0.2750 0.0089 -0.0020 0.085 Uiso 1 1 calc R . .
C19 C -0.116(2) -0.0238(13) 0.0627(16) 0.078(5) Uani 1 1 d U . .
H19 H -0.1208 -0.0723 0.0424 0.093 Uiso 1 1 calc R . .
C20 C -0.014(3) -0.0100(13) 0.1163(15) 0.070(5) Uani 1 1 d U . .
H20 H 0.0437 -0.0484 0.1302 0.084 Uiso 1 1 calc R . .
C21 C 0.006(2) 0.0688(13) 0.1535(14) 0.057(4) Uani 1 1 d U . .
C22 C 0.114(2) 0.1054(14) 0.2119(12) 0.067(4) Uani 1 1 d U . .
H22 H 0.0961 0.1591 0.2166 0.080 Uiso 1 1 calc R . .
C23 C 0.127(3) 0.0733(17) 0.2952(13) 0.112(7) Uani 1 1 d U . .
H23A H 0.0480 0.0838 0.3254 0.168 Uiso 1 1 calc R . .
H23B H 0.2014 0.0953 0.3224 0.168 Uiso 1 1 calc R . .
H23C H 0.1390 0.0201 0.2916 0.168 Uiso 1 1 calc R . .
C24 C 0.257(2) 0.0949(17) 0.1699(14) 0.097(7) Uani 1 1 d U . .
H24A H 0.3248 0.1022 0.2098 0.145 Uiso 1 1 calc R . .
H24B H 0.2664 0.1309 0.1270 0.145 Uiso 1 1 calc R . .
H24C H 0.2631 0.0452 0.1479 0.145 Uiso 1 1 calc R . .
C25 C -0.310(2) 0.1517(13) 0.0312(13) 0.066(5) Uiso 1 1 d U . .
H25 H -0.2730 0.2023 0.0338 0.079 Uiso 1 1 calc R . .
C26 C -0.423(2) 0.1486(14) 0.0892(14) 0.085(7) Uiso 1 1 d U . .
H26A H -0.4657 0.1965 0.0907 0.128 Uiso 1 1 calc R . .
H26B H -0.3899 0.1364 0.1425 0.128 Uiso 1 1 calc R . .
H26C H -0.4843 0.1111 0.0717 0.128 Uiso 1 1 calc R . .
C27 C -0.352(2) 0.1367(13) -0.0595(13) 0.077(7) Uiso 1 1 d U . .
H27A H -0.3930 0.0885 -0.0635 0.116 Uiso 1 1 calc R . .
H27B H -0.2746 0.1377 -0.0933 0.116 Uiso 1 1 calc R . .
H27C H -0.4125 0.1747 -0.0770 0.116 Uiso 1 1 calc R . .
C28 C 0.2150(16) 0.2818(11) 0.0467(12) 0.061(5) Uani 1 1 d U . .
H28A H 0.2357 0.3348 0.0479 0.074 Uiso 1 1 calc R . .
H28B H 0.2427 0.2555 0.0955 0.074 Uiso 1 1 calc R . .
C29 C 0.2374(15) 0.2440(15) -0.0289(10) 0.059(4) Uani 1 1 d U . .
H29 H 0.3064 0.2097 -0.0279 0.071 Uiso 1 1 calc R . .
C30 C 0.1763(15) 0.2500(15) -0.0995(9) 0.052(3) Uani 1 1 d U . .
H30A H 0.0842 0.2503 -0.0835 0.062 Uiso 1 1 calc R . .
H30B H 0.1902 0.2008 -0.1230 0.062 Uiso 1 1 calc R . .
C31 C 0.174(2) 0.3001(12) -0.1748(11) 0.077(6) Uani 1 1 d U . .
H31A H 0.1998 0.3501 -0.1597 0.115 Uiso 1 1 calc R . .
H31B H 0.0871 0.3008 -0.1977 0.115 Uiso 1 1 calc R . .
H31C H 0.2355 0.2810 -0.2142 0.115 Uiso 1 1 calc R . .
C32 C 0.5795(14) 0.2709(9) -0.3982(9) 0.034(3) Uani 1 1 d U . .
C33 C 0.6852(16) 0.3228(10) -0.2837(10) 0.041(3) Uani 1 1 d U . .
H33 H 0.7204 0.3569 -0.2467 0.049 Uiso 1 1 calc R . .
C34 C 0.6849(13) 0.2476(13) -0.2803(8) 0.035(3) Uani 1 1 d U . .
H34 H 0.7241 0.2191 -0.2394 0.042 Uiso 1 1 calc R . .
C35 C 0.6044(16) 0.4103(11) -0.3886(10) 0.040(3) Uani 1 1 d U . .
C36 C 0.5107(18) 0.4638(11) -0.3619(11) 0.038(3) Uani 1 1 d U . .
C37 C 0.509(2) 0.5293(11) -0.3921(11) 0.049(4) Uani 1 1 d U . .
H37 H 0.4430 0.5619 -0.3751 0.059 Uiso 1 1 calc R . .
C38 C 0.6005(18) 0.5560(11) -0.4498(11) 0.049(4) Uani 1 1 d U . .
H38 H 0.5961 0.6050 -0.4688 0.059 Uiso 1 1 calc R . .
C39 C 0.696(2) 0.5081(11) -0.4772(12) 0.055(3) Uani 1 1 d U . .
H39 H 0.7549 0.5236 -0.5169 0.066 Uiso 1 1 calc R . .
C40 C 0.7040(19) 0.4356(11) -0.4451(12) 0.049(3) Uani 1 1 d U . .
C41 C 0.812(2) 0.3813(14) -0.4725(16) 0.074(4) Uani 1 1 d U . .
H41 H 0.7791 0.3300 -0.4671 0.089 Uiso 1 1 calc R . .
C42 C 0.940(2) 0.3901(15) -0.4166(18) 0.102(7) Uani 1 1 d U . .
H42A H 1.0023 0.3516 -0.4298 0.154 Uiso 1 1 calc R . .
H42B H 0.9152 0.3858 -0.3605 0.154 Uiso 1 1 calc R . .
H42C H 0.9790 0.4383 -0.4259 0.154 Uiso 1 1 calc R . .
C43 C 0.849(2) 0.3938(12) -0.5574(16) 0.084(6) Uani 1 1 d U . .
H43A H 0.8590 0.4466 -0.5669 0.125 Uiso 1 1 calc R . .
H43B H 0.7814 0.3743 -0.5925 0.125 Uiso 1 1 calc R . .
H43C H 0.9311 0.3689 -0.5684 0.125 Uiso 1 1 calc R . .
C44 C 0.4097(17) 0.4334(12) -0.3017(11) 0.052(4) Uani 1 1 d U . .
H44 H 0.4139 0.3786 -0.2991 0.062 Uiso 1 1 calc R . .
C45 C 0.443(2) 0.4680(13) -0.2185(11) 0.073(5) Uani 1 1 d U . .
H45A H 0.4923 0.4325 -0.1865 0.110 Uiso 1 1 calc R . .
H45B H 0.3632 0.4808 -0.1908 0.110 Uiso 1 1 calc R . .
H45C H 0.4956 0.5122 -0.2262 0.110 Uiso 1 1 calc R . .
C46 C 0.2624(18) 0.4608(13) -0.3228(14) 0.072(5) Uani 1 1 d U . .
H46A H 0.2585 0.5144 -0.3203 0.109 Uiso 1 1 calc R . .
H46B H 0.2019 0.4399 -0.2841 0.109 Uiso 1 1 calc R . .
H46C H 0.2388 0.4444 -0.3765 0.109 Uiso 1 1 calc R . .
C47 C 0.612(2) 0.1435(11) -0.3651(12) 0.043(3) Uani 1 1 d U . .
C48 C 0.5015(17) 0.0976(11) -0.3336(11) 0.048(3) Uani 1 1 d U . .
C49 C 0.490(2) 0.0256(13) -0.3511(14) 0.061(4) Uani 1 1 d U . .
H49 H 0.4169 -0.0001 -0.3314 0.074 Uiso 1 1 calc R . .
C50 C 0.583(2) -0.0145(13) -0.3983(13) 0.067(4) Uani 1 1 d U . .
H50 H 0.5746 -0.0657 -0.4068 0.080 Uiso 1 1 calc R . .
C51 C 0.6937(19) 0.0287(11) -0.4337(13) 0.057(4) Uani 1 1 d U . .
H51 H 0.7555 0.0077 -0.4685 0.068 Uiso 1 1 calc R . .
C52 C 0.6971(18) 0.1031(10) -0.4103(12) 0.047(3) Uani 1 1 d U . .
C53 C 0.830(2) 0.1443(15) -0.4477(16) 0.085(6) Uani 1 1 d U . .
H53 H 0.7990 0.1959 -0.4540 0.102 Uiso 1 1 calc R . .
C54 C 0.934(2) 0.1539(14) -0.3832(16) 0.090(7) Uani 1 1 d U . .
H54A H 0.9645 0.1057 -0.3655 0.135 Uiso 1 1 calc R . .
H54B H 0.8974 0.1805 -0.3379 0.135 Uiso 1 1 calc R . .
H54C H 1.0070 0.1818 -0.4049 0.135 Uiso 1 1 calc R . .
C55 C 0.876(3) 0.1274(18) -0.5323(19) 0.119(9) Uiso 1 1 d U . .
H55A H 0.9413 0.1636 -0.5482 0.179 Uiso 1 1 calc R . .
H55B H 0.8024 0.1297 -0.5691 0.179 Uiso 1 1 calc R . .
H55C H 0.9142 0.0782 -0.5338 0.179 Uiso 1 1 calc R . .
C56 C 0.4004(18) 0.1338(13) -0.2764(11) 0.063(4) Uani 1 1 d U . .
H56 H 0.3996 0.1872 -0.2902 0.076 Uiso 1 1 calc R . .
C57 C 0.259(2) 0.1057(15) -0.2921(15) 0.089(6) Uani 1 1 d U . .
H57A H 0.2231 0.1308 -0.3388 0.134 Uiso 1 1 calc R . .
H57B H 0.2055 0.1161 -0.2455 0.134 Uiso 1 1 calc R . .
H57C H 0.2609 0.0527 -0.3018 0.134 Uiso 1 1 calc R . .
C58 C 0.438(2) 0.1299(15) -0.1899(12) 0.089(6) Uani 1 1 d U . .
H58A H 0.4341 0.0789 -0.1717 0.133 Uiso 1 1 calc R . .
H58B H 0.3791 0.1600 -0.1583 0.133 Uiso 1 1 calc R . .
H58C H 0.5270 0.1483 -0.1832 0.133 Uiso 1 1 calc R . .
C59 C 0.2780(17) 0.2289(10) -0.4391(12) 0.061(4) Uani 1 1 d U . .
H59A H 0.2426 0.1788 -0.4460 0.073 Uiso 1 1 calc R . .
H59B H 0.2658 0.2495 -0.3851 0.073 Uiso 1 1 calc R . .
C60 C 0.2618(19) 0.2877(14) -0.5175(13) 0.079(4) Uani 1 1 d U . .
H60 H 0.2287 0.3357 -0.5096 0.095 Uiso 1 1 calc R . .
C61 C 0.294(2) 0.2670(16) -0.5851(11) 0.092(5) Uani 1 1 d U . .
H61A H 0.2483 0.2193 -0.5867 0.110 Uiso 1 1 calc R . .
H61B H 0.3852 0.2537 -0.5740 0.110 Uiso 1 1 calc R . .
C62 C 0.303(2) 0.2806(17) -0.6674(13) 0.127(8) Uani 1 1 d U . .
H62A H 0.3295 0.2357 -0.6948 0.190 Uiso 1 1 calc R . .
H62B H 0.3665 0.3193 -0.6769 0.190 Uiso 1 1 calc R . .
H62C H 0.2180 0.2963 -0.6878 0.190 Uiso 1 1 calc R . .

loop_
_atom_site_aniso_label
_atom_site_aniso_U_11
_atom_site_aniso_U_22
_atom_site_aniso_U_33
_atom_site_aniso_U_23
_atom_site_aniso_U_13
_atom_site_aniso_U_12
Pd1 0.0345(7) 0.0487(7) 0.0220(6) -0.0018(9) 0.0114(5) -0.0049(11)
Cl1 0.062(3) 0.134(5) 0.047(3) 0.033(3) -0.020(3) -0.033(3)
N1 0.011(6) 0.055(5) 0.022(6) 0.002(5) -0.001(5) 0.011(5)
C1 0.021(3) 0.026(3) 0.024(3) 0.000(2) -0.0028(19) 0.000(2)
Pd2 0.0372(8) 0.1150(12) 0.0261(7) 0.0047(12) -0.0142(6) 0.0099(14)
Cl2 0.075(3) 0.130(5) 0.030(2) -0.021(5) 0.011(2) -0.024(6)
N2 0.016(6) 0.046(5) 0.035(6) 0.000(5) 0.014(5) -0.007(5)
C2 0.028(7) 0.071(7) 0.023(6) -0.006(7) 0.011(6) 0.006(8)
N3 0.007(6) 0.062(5) 0.017(5) -0.002(5) 0.001(4) -0.006(5)
C3 0.027(8) 0.069(7) 0.022(6) 0.006(7) 0.004(6) 0.000(9)
N4 0.035(6) 0.058(5) 0.022(6) -0.012(4) 0.000(5) 0.010(5)
C4 0.028(7) 0.048(5) 0.068(8) -0.019(6) 0.011(6) 0.008(5)
C5 0.054(7) 0.066(7) 0.097(9) 0.008(7) -0.001(6) 0.016(6)
C6 0.079(5) 0.078(5) 0.081(5) 0.001(2) 0.000(2) 0.002(2)
C7 0.078(10) 0.082(9) 0.109(11) -0.035(9) 0.023(8) -0.007(7)
C8 0.060(10) 0.072(8) 0.105(11) -0.059(10) 0.019(8) -0.011(8)
C9 0.042(8) 0.078(8) 0.084(9) -0.044(9) 0.017(7) -0.014(7)
C10 0.059(9) 0.123(11) 0.080(11) -0.042(10) 0.000(8) -0.026(9)
C11 0.079(14) 0.166(18) 0.092(11) -0.062(14) -0.005(10) 0.000(15)
C12 0.048(10) 0.167(18) 0.127(16) -0.017(16) -0.009(10) -0.021(12)
C14 0.082(12) 0.103(15) 0.153(17) 0.048(14) 0.050(13) 0.038(12)
C16 0.035(7) 0.043(5) 0.056(8) 0.017(6) 0.024(6) 0.007(6)
C18 0.066(10) 0.038(9) 0.109(11) 0.015(8) 0.013(8) 0.012(7)
C19 0.076(11) 0.041(9) 0.117(12) 0.033(9) 0.019(8) 0.013(8)
C20 0.064(10) 0.058(8) 0.088(11) 0.039(8) 0.035(8) 0.026(8)
C21 0.050(8) 0.062(7) 0.061(8) 0.047(7) 0.031(6) 0.013(7)
C22 0.048(8) 0.111(11) 0.042(8) 0.044(8) 0.021(6) 0.026(8)
C23 0.123(16) 0.166(18) 0.047(9) 0.055(12) 0.020(9) 0.031(15)
C24 0.046(9) 0.182(18) 0.063(12) -0.010(13) 0.019(9) 0.029(12)
C28 0.034(6) 0.082(13) 0.068(7) -0.012(8) 0.007(6) -0.014(8)
C29 0.034(4) 0.087(10) 0.056(6) 0.005(8) 0.016(5) -0.013(8)
C30 0.051(3) 0.053(3) 0.051(3) -0.001(2) 0.0085(19) -0.002(2)
C31 0.106(14) 0.082(12) 0.043(9) 0.003(8) 0.027(9) -0.016(12)
C32 0.026(6) 0.055(6) 0.020(5) -0.012(5) 0.003(4) 0.022(6)
C33 0.027(7) 0.062(7) 0.034(7) -0.002(6) -0.014(6) -0.001(7)
C34 0.028(7) 0.059(7) 0.018(6) -0.001(6) -0.008(5) 0.016(8)
C35 0.023(6) 0.057(6) 0.040(7) -0.005(5) -0.004(5) 0.004(5)
C36 0.022(7) 0.054(7) 0.038(7) 0.013(6) -0.003(5) 0.004(6)
C37 0.058(9) 0.046(7) 0.043(9) 0.008(7) -0.001(6) -0.010(7)
C38 0.050(8) 0.048(7) 0.049(8) -0.003(7) 0.003(6) -0.011(6)
C39 0.055(4) 0.055(4) 0.056(4) 0.000(2) 0.000(2) -0.001(2)
C40 0.047(3) 0.050(3) 0.050(4) -0.001(2) 0.002(2) -0.001(2)
C41 0.047(8) 0.071(8) 0.105(10) -0.040(9) 0.021(7) -0.003(7)
C42 0.029(9) 0.105(15) 0.173(16) -0.056(14) 0.010(10) 0.010(10)
C43 0.057(12) 0.060(13) 0.134(12) -0.011(12) 0.064(9) -0.014(10)
C44 0.034(7) 0.079(9) 0.042(7) 0.011(7) 0.005(6) -0.007(7)
C45 0.068(12) 0.099(14) 0.053(8) -0.014(10) 0.027(8) -0.020(11)
C46 0.033(7) 0.090(13) 0.095(13) 0.016(12) 0.018(8) 0.009(10)
C47 0.042(3) 0.045(3) 0.043(4) 0.001(2) 0.000(2) 0.002(2)
C48 0.035(6) 0.064(6) 0.046(7) 0.019(7) -0.002(6) 0.012(6)
C49 0.042(8) 0.075(7) 0.067(9) -0.004(8) -0.009(7) -0.008(7)
C50 0.067(5) 0.066(4) 0.067(5) 0.000(2) 0.000(2) 0.002(2)
C51 0.042(8) 0.051(7) 0.078(9) -0.005(7) -0.005(7) 0.025(6)
C52 0.042(7) 0.042(6) 0.058(9) 0.012(7) -0.004(6) 0.026(6)
C53 0.048(9) 0.098(11) 0.108(14) 0.026(11) 0.013(7) 0.004(8)
C54 0.038(10) 0.094(15) 0.138(18) 0.016(14) 0.004(10) 0.007(11)
C56 0.045(7) 0.096(10) 0.049(8) 0.027(8) 0.008(6) 0.026(8)
C57 0.047(8) 0.125(16) 0.097(14) 0.015(13) 0.016(9) 0.011(11)
C58 0.089(13) 0.133(16) 0.045(8) 0.024(11) 0.013(8) 0.032(13)
C59 0.058(4) 0.062(4) 0.062(4) -0.001(2) 0.000(2) -0.001(2)
C60 0.061(6) 0.117(11) 0.059(7) 0.006(7) -0.026(6) 0.039(8)
C61 0.080(7) 0.143(15) 0.052(6) -0.004(9) -0.047(6) 0.064(11)
C62 0.126(15) 0.20(2) 0.056(7) -0.005(13) -0.043(9) 0.057(16)

loop_
_geom_bond_atom_site_label_1
_geom_bond_atom_site_label_2
_geom_bond_distance
_geom_bond_site_symmetry_2
_geom_bond_publ_flag
Pd1 C1 2.027(12) . ?
Pd1 C28 2.068(17) . ?
Pd1 C29 2.145(15) . ?
Pd1 C30 2.203(15) . ?
Pd1 Cl1 2.420(5) . ?
N1 C2 1.35(2) . ?
N1 C1 1.39(2) . ?
N1 C4 1.55(3) . ?
C1 N2 1.30(2) . ?
Pd2 C32 2.066(15) . ?
Pd2 C60 2.122(18) . ?
Pd2 C59 2.147(18) . ?
Pd2 C61 2.209(16) . ?
Pd2 Cl2 2.335(4) . ?
N2 C16 1.36(2) . ?
N2 C3 1.42(2) . ?
C2 C3 1.309(19) . ?
N3 C35 1.38(2) . ?
N3 C32 1.39(2) . ?
N3 C33 1.47(2) . ?
N4 C32 1.301(18) . ?
N4 C47 1.37(2) . ?
N4 C34 1.406(19) . ?
C4 C9 1.32(3) . ?
C4 C5 1.37(3) . ?
C5 C6 1.39(3) . ?
C5 C13 1.53(3) . ?
C6 C7 1.35(3) . ?
C7 C8 1.33(3) . ?
C8 C9 1.27(3) . ?
C9 C10 1.47(3) . ?
C10 C12 1.47(3) . ?
C10 C11 1.63(3) . ?
C13 C14 1.56(3) . ?
C13 C15 1.63(4) . ?
C16 C17 1.43(3) . ?
C16 C21 1.45(3) . ?
C17 C18 1.43(3) . ?
C17 C25 1.55(3) . ?
C18 C19 1.35(3) . ?
C19 C20 1.38(3) . ?
C20 C21 1.55(3) . ?
C21 C22 1.60(3) . ?
C22 C23 1.49(3) . ?
C22 C24 1.61(3) . ?
C25 C26 1.49(3) . ?
C25 C27 1.57(3) . ?
C28 C29 1.43(2) . ?
C29 C30 1.32(2) . ?
C30 C31 1.53(3) . ?
C33 C34 1.35(3) . ?
C35 C36 1.42(2) . ?
C35 C40 1.45(3) . ?
C36 C37 1.27(2) . ?
C36 C44 1.53(3) . ?
C37 C38 1.41(3) . ?
C38 C39 1.37(2) . ?
C39 C40 1.40(3) . ?
C40 C41 1.53(3) . ?
C41 C42 1.59(3) . ?
C41 C43 1.46(3) . ?
C44 C45 1.54(3) . ?
C44 C46 1.60(3) . ?
C47 C52 1.35(2) . ?
C47 C48 1.48(3) . ?
C48 C49 1.32(3) . ?
C48 C56 1.54(3) . ?
C49 C50 1.42(3) . ?
C50 C51 1.48(3) . ?
C51 C52 1.38(3) . ?
C52 C53 1.66(3) . ?
C53 C55 1.50(4) . ?
C53 C54 1.50(3) . ?
C56 C58 1.47(3) . ?
C56 C57 1.53(3) . ?
C59 C60 1.67(3) . ?
C60 C61 1.22(2) . ?
C61 C62 1.38(3) . ?
